data_4123033
loop_
_publ_author_name
'Elias, Joseph S.'
'Risch, Marcel'
'Giordano, Livia'
'Mansour, Azzam N.'
'Shao-Horn, Yang'

_publ_section_title
;
 Structure, Bonding, and Catalytic Activity of Monodisperse,
 Transition-Metal-Substituted CeO2 Nanoparticles.
;
_journal_name_full 'Journal of the American Chemical Society'
_journal_page_first 141126140831004
_journal_paper_doi 10.1021/ja509214d
_journal_year 2014
_chemical_formula_moiety 'C38 H40 Ce2 Cu2 N10 O26'
_chemical_formula_sum 'C38 H40 Ce2 Cu2 N10 O26'
_chemical_formula_weight 1460.12
_chemical_name_systematic
; 
 ? 
;
_space_group_IT_number 2
_symmetry_cell_setting triclinic
_symmetry_space_group_name_Hall '-P 1'
_symmetry_space_group_name_H-M 'P -1'
_atom_sites_solution_hydrogens geom
_atom_sites_solution_primary direct
_atom_sites_solution_secondary difmap
_audit_creation_method SHELXL-97
_cell_angle_alpha 67.652(2)
_cell_angle_beta 71.758(2)
_cell_angle_gamma 70.559(2)
_cell_formula_units_Z 1
_cell_length_a 9.3373(9)
_cell_length_b 11.5258(11)
_cell_length_c 13.0679(13)
_cell_measurement_temperature 100(2)
_cell_volume 1198.2(2)
_computing_cell_refinement 'SAINT 7.46A (Bruker-AXS, 2011)'
_computing_data_collection 'APEX2 v2011.4.0 (Bruker-AXS, 2011)'
_computing_data_reduction 'SAINT 7.46A (Bruker-AXS, 2011)'
_computing_structure_refinement 'SHELXL-97 (Sheldrick, 2008)'
_computing_structure_solution 'SHELXS-97 (Sheldrick, 2008)'
_diffrn_ambient_temperature 100(2)
_diffrn_detector_area_resol_mean 8.3
_diffrn_measured_fraction_theta_full 0.997
_diffrn_measured_fraction_theta_max 0.997
_diffrn_measurement_device_type 'Bruker Smart APEX2 CCD'
_diffrn_measurement_method '\f and \w scans'
_diffrn_radiation_monochromator 'Incoatech I\mS multilayer optics'
_diffrn_radiation_source 'I\mS micro-focus sealed tube'
_diffrn_radiation_type MoK\a
_diffrn_radiation_wavelength 0.71073
_diffrn_reflns_av_R_equivalents 0.0341
_diffrn_reflns_av_sigmaI/netI 0.0159
_diffrn_reflns_limit_h_max 13
_diffrn_reflns_limit_h_min -13
_diffrn_reflns_limit_k_max 16
_diffrn_reflns_limit_k_min -16
_diffrn_reflns_limit_l_max 18
_diffrn_reflns_limit_l_min -18
_diffrn_reflns_number 76098
_diffrn_reflns_theta_full 29.99
_diffrn_reflns_theta_max 29.99
_diffrn_reflns_theta_min 1.72
_exptl_absorpt_coefficient_mu 2.843
_exptl_absorpt_correction_T_max 0.8709
_exptl_absorpt_correction_T_min 0.6591
_exptl_absorpt_correction_type multi-scan
_exptl_absorpt_process_details 'SADABS (Sheldrick, 2009)'
_exptl_crystal_colour green
_exptl_crystal_density_diffrn 2.024
_exptl_crystal_density_method 'not measured'
_exptl_crystal_description needle
_exptl_crystal_F_000 720
_exptl_crystal_size_max 0.16
_exptl_crystal_size_mid 0.14
_exptl_crystal_size_min 0.05
_refine_diff_density_max 0.515
_refine_diff_density_min -0.386
_refine_diff_density_rms 0.068
_refine_ls_extinction_method none
_refine_ls_goodness_of_fit_ref 1.037
_refine_ls_hydrogen_treatment constr
_refine_ls_matrix_type full
_refine_ls_number_parameters 354
_refine_ls_number_reflns 6965
_refine_ls_number_restraints 0
_refine_ls_restrained_S_all 1.037
_refine_ls_R_factor_all 0.0166
_refine_ls_R_factor_gt 0.0150
_refine_ls_shift/su_max 0.003
_refine_ls_shift/su_mean 0.000
_refine_ls_structure_factor_coef Fsqd
_refine_ls_weighting_details 'calc w=1/[\s^2^(Fo^2^)+(0.0192P)^2^+0.6227P] where P=(Fo^2^+2Fc^2^)/3'
_refine_ls_weighting_scheme calc
_refine_ls_wR_factor_gt 0.0381
_refine_ls_wR_factor_ref 0.0387
_reflns_number_gt 6570
_reflns_number_total 6965
_reflns_threshold_expression >2sigma(I)
_cod_data_source_file ja509214d_si_003.cif
_cod_data_source_block je20121002(1)_7_f
_cod_depositor_comments
;
The following automatic conversions were performed:

'_symmetry_cell_setting' value 'Triclinic' changed to 'triclinic'
according to
/home/saulius/struct/COD-crude-data--automatic-downloads/rss-feeds/ACS/lib/dictionaries/cif_core.dic
dictionary named 'cif_core.dic' version 2.4.2 from 2011-04-26.

Automatic conversion script
Id: cif_fix_values 2935 2014-11-11 08:27:57Z andrius 
;
_cod_original_sg_symbol_H-M P-1
_cod_database_code 4123033

loop_
_symmetry_equiv_pos_as_xyz
'x, y, z'
'-x, -y, -z'

loop_
_atom_site_label
_atom_site_type_symbol
_atom_site_fract_x
_atom_site_fract_y
_atom_site_fract_z
_atom_site_U_iso_or_equiv
_atom_site_adp_type
_atom_site_occupancy
_atom_site_symmetry_multiplicity
_atom_site_calc_flag
_atom_site_refinement_flags
Ce Ce 0.938556(8) 0.894360(7) 0.697917(6) 0.00963(2) Uani 1 1 d .
Cu Cu 0.902280(19) 1.177862(15) 0.765653(14) 0.01068(4) Uani 1 1 d .
N1 N 1.04638(13) 1.22033(11) 0.82230(10) 0.0125(2) Uani 1 1 d .
N2 N 0.76699(14) 1.35599(11) 0.72040(10) 0.0145(2) Uani 1 1 d .
N3 N 1.27430(14) 0.75625(12) 0.63592(10) 0.0151(2) Uani 1 1 d .
N4 N 0.76316(13) 0.74229(11) 0.91780(10) 0.0140(2) Uani 1 1 d .
N5 N 0.92605(13) 0.81433(11) 0.49992(10) 0.0120(2) Uani 1 1 d .
O1 O 1.01348(11) 0.99364(9) 0.80406(8) 0.01212(18) Uani 1 1 d .
O2 O 0.77988(11) 1.10756(9) 0.71717(8) 0.01288(18) Uani 1 1 d .
O3 O 1.09886(12) 0.73837(9) 0.85876(9) 0.01416(19) Uani 1 1 d .
O4 O 0.64729(11) 0.96406(9) 0.67908(9) 0.01421(19) Uani 1 1 d .
O5 O 1.40748(12) 0.69175(11) 0.63930(10) 0.0231(2) Uani 1 1 d .
O6 O 1.16704(12) 0.70791(10) 0.64058(9) 0.0168(2) Uani 1 1 d .
O7 O 1.23465(12) 0.87537(10) 0.63001(9) 0.0166(2) Uani 1 1 d .
O8 O 0.71361(13) 0.67421(10) 1.01218(9) 0.0213(2) Uani 1 1 d .
O9 O 0.75952(12) 0.85909(10) 0.89903(9) 0.0167(2) Uani 1 1 d .
O10 O 0.82320(12) 0.69826(10) 0.83349(9) 0.01627(19) Uani 1 1 d .
O11 O 0.97759(12) 0.91117(9) 0.48349(8) 0.01426(19) Uani 1 1 d .
O12 O 0.87291(12) 0.75679(9) 0.60034(8) 0.01467(19) Uani 1 1 d .
O13 O 0.92857(13) 0.78028(11) 0.42093(9) 0.0194(2) Uani 1 1 d .
C1 C 1.11967(15) 0.93250(13) 0.86727(11) 0.0111(2) Uani 1 1 d .
C2 C 1.18720(16) 0.99665(13) 0.90505(11) 0.0129(2) Uani 1 1 d .
C3 C 1.30108(16) 0.92622(14) 0.97100(12) 0.0158(3) Uani 1 1 d .
H3 H 1.3450 0.9708 0.9967 0.019 Uiso 1 1 calc R
C4 C 1.34872(17) 0.79372(14) 0.99828(12) 0.0173(3) Uani 1 1 d .
H4 H 1.4252 0.7470 1.0427 0.021 Uiso 1 1 calc R
C5 C 1.28426(16) 0.72772(13) 0.96048(12) 0.0151(3) Uani 1 1 d .
H5 H 1.3183 0.6363 0.9781 0.018 Uiso 1 1 calc R
C6 C 1.17077(15) 0.79589(13) 0.89743(11) 0.0121(2) Uani 1 1 d .
C7 C 1.14979(17) 0.59897(13) 0.88707(12) 0.0164(3) Uani 1 1 d .
H7A H 1.2608 0.5742 0.8538 0.025 Uiso 1 1 calc R
H7B H 1.0907 0.5679 0.8570 0.025 Uiso 1 1 calc R
H7C H 1.1323 0.5604 0.9696 0.025 Uiso 1 1 calc R
C8 C 1.15045(16) 1.13570(13) 0.87595(11) 0.0136(2) Uani 1 1 d .
H8 H 1.2108 1.1692 0.8993 0.016 Uiso 1 1 calc R
C9 C 1.04438(17) 1.35535(13) 0.80594(12) 0.0153(3) Uani 1 1 d .
H9A H 1.1522 1.3611 0.7939 0.018 Uiso 1 1 calc R
H9B H 0.9838 1.3778 0.8759 0.018 Uiso 1 1 calc R
C10 C 0.97538(17) 1.45296(13) 0.70712(13) 0.0165(3) Uani 1 1 d .
H10A H 1.0275 1.4253 0.6387 0.020 Uiso 1 1 calc R
H10B H 0.9951 1.5377 0.6924 0.020 Uiso 1 1 calc R
C11 C 0.80233(18) 1.46809(14) 0.72857(14) 0.0192(3) Uani 1 1 d .
H11A H 0.7528 1.4771 0.8050 0.023 Uiso 1 1 calc R
H11B H 0.7576 1.5480 0.6726 0.023 Uiso 1 1 calc R
C12 C 0.64584(16) 1.38524(13) 0.67958(12) 0.0153(3) Uani 1 1 d .
H12 H 0.5937 1.4743 0.6587 0.018 Uiso 1 1 calc R
C13 C 0.57978(16) 1.30003(13) 0.66169(12) 0.0141(2) Uani 1 1 d .
C14 C 0.64807(15) 1.16736(13) 0.68057(11) 0.0122(2) Uani 1 1 d .
C15 C 0.57248(15) 1.09387(13) 0.65920(11) 0.0130(2) Uani 1 1 d .
C16 C 0.43555(16) 1.15006(14) 0.62067(12) 0.0162(3) Uani 1 1 d .
H16 H 0.3858 1.0986 0.6079 0.019 Uiso 1 1 calc R
C17 C 0.37041(17) 1.28287(15) 0.60052(13) 0.0182(3) Uani 1 1 d .
H17 H 0.2773 1.3219 0.5728 0.022 Uiso 1 1 calc R
C18 C 0.44075(16) 1.35693(14) 0.62072(13) 0.0173(3) Uani 1 1 d .
H18 H 0.3958 1.4470 0.6071 0.021 Uiso 1 1 calc R
C19 C 0.55438(17) 0.88073(14) 0.68723(13) 0.0178(3) Uani 1 1 d .
H19A H 0.4528 0.9004 0.7373 0.027 Uiso 1 1 calc R
H19B H 0.6077 0.7901 0.7182 0.027 Uiso 1 1 calc R
H19C H 0.5400 0.8954 0.6118 0.027 Uiso 1 1 calc R

loop_
_atom_site_aniso_label
_atom_site_aniso_U_11
_atom_site_aniso_U_22
_atom_site_aniso_U_33
_atom_site_aniso_U_23
_atom_site_aniso_U_13
_atom_site_aniso_U_12
Ce 0.01156(4) 0.00752(4) 0.01117(4) -0.00339(2) -0.00323(2) -0.00265(3)
Cu 0.01202(7) 0.00757(7) 0.01407(8) -0.00404(6) -0.00440(6) -0.00208(6)
N1 0.0152(5) 0.0109(5) 0.0131(5) -0.0049(4) -0.0018(4) -0.0049(4)
N2 0.0161(5) 0.0098(5) 0.0186(6) -0.0053(4) -0.0035(4) -0.0034(4)
N3 0.0148(5) 0.0141(5) 0.0142(5) -0.0042(4) -0.0018(4) -0.0020(4)
N4 0.0124(5) 0.0126(5) 0.0160(5) -0.0027(4) -0.0044(4) -0.0025(4)
N5 0.0125(5) 0.0105(5) 0.0147(5) -0.0043(4) -0.0039(4) -0.0034(4)
O1 0.0141(4) 0.0090(4) 0.0151(4) -0.0043(3) -0.0066(4) -0.0012(3)
O2 0.0117(4) 0.0095(4) 0.0189(5) -0.0044(4) -0.0063(4) -0.0016(3)
O3 0.0180(5) 0.0080(4) 0.0182(5) -0.0038(4) -0.0077(4) -0.0022(4)
O4 0.0136(4) 0.0112(4) 0.0212(5) -0.0062(4) -0.0058(4) -0.0037(4)
O5 0.0136(5) 0.0194(5) 0.0298(6) -0.0066(5) -0.0033(4) 0.0016(4)
O6 0.0184(5) 0.0153(5) 0.0195(5) -0.0076(4) -0.0049(4) -0.0042(4)
O7 0.0162(5) 0.0116(4) 0.0213(5) -0.0050(4) -0.0035(4) -0.0032(4)
O8 0.0214(5) 0.0169(5) 0.0167(5) 0.0015(4) -0.0009(4) -0.0045(4)
O9 0.0219(5) 0.0116(4) 0.0164(5) -0.0048(4) -0.0023(4) -0.0051(4)
O10 0.0189(5) 0.0150(5) 0.0176(5) -0.0076(4) -0.0026(4) -0.0056(4)
O11 0.0207(5) 0.0098(4) 0.0154(5) -0.0034(4) -0.0047(4) -0.0073(4)
O12 0.0186(5) 0.0130(4) 0.0132(4) -0.0032(4) -0.0020(4) -0.0072(4)
O13 0.0256(5) 0.0250(5) 0.0161(5) -0.0110(4) -0.0013(4) -0.0142(5)
C1 0.0107(5) 0.0112(6) 0.0107(6) -0.0031(4) -0.0023(4) -0.0023(5)
C2 0.0135(6) 0.0134(6) 0.0127(6) -0.0053(5) -0.0029(5) -0.0029(5)
C3 0.0150(6) 0.0189(7) 0.0163(6) -0.0066(5) -0.0059(5) -0.0038(5)
C4 0.0153(6) 0.0195(7) 0.0161(6) -0.0044(5) -0.0063(5) -0.0014(5)
C5 0.0159(6) 0.0119(6) 0.0150(6) -0.0024(5) -0.0046(5) -0.0012(5)
C6 0.0132(6) 0.0111(6) 0.0120(6) -0.0034(5) -0.0026(5) -0.0031(5)
C7 0.0218(7) 0.0078(6) 0.0183(7) -0.0033(5) -0.0053(5) -0.0018(5)
C8 0.0153(6) 0.0148(6) 0.0138(6) -0.0064(5) -0.0025(5) -0.0058(5)
C9 0.0199(7) 0.0110(6) 0.0189(6) -0.0062(5) -0.0047(5) -0.0061(5)
C10 0.0195(7) 0.0101(6) 0.0217(7) -0.0048(5) -0.0050(5) -0.0053(5)
C11 0.0200(7) 0.0104(6) 0.0301(8) -0.0087(6) -0.0083(6) -0.0019(5)
C12 0.0148(6) 0.0101(6) 0.0191(7) -0.0045(5) -0.0031(5) -0.0013(5)
C13 0.0130(6) 0.0120(6) 0.0157(6) -0.0034(5) -0.0034(5) -0.0018(5)
C14 0.0112(6) 0.0125(6) 0.0123(6) -0.0032(5) -0.0020(4) -0.0032(5)
C15 0.0128(6) 0.0127(6) 0.0134(6) -0.0049(5) -0.0024(5) -0.0024(5)
C16 0.0142(6) 0.0186(7) 0.0176(6) -0.0067(5) -0.0047(5) -0.0038(5)
C17 0.0127(6) 0.0202(7) 0.0206(7) -0.0061(6) -0.0055(5) -0.0011(5)
C18 0.0143(6) 0.0145(6) 0.0206(7) -0.0042(5) -0.0057(5) 0.0000(5)
C19 0.0172(6) 0.0170(6) 0.0237(7) -0.0075(6) -0.0045(5) -0.0085(5)

loop_
_atom_type_symbol
_atom_type_description
_atom_type_scat_dispersion_real
_atom_type_scat_dispersion_imag
_atom_type_scat_source
C C 0.0033 0.0016 'International Tables Vol C Tables 4.2.6.8 and 6.1.1.4'
H H 0.0000 0.0000 'International Tables Vol C Tables 4.2.6.8 and 6.1.1.4'
N N 0.0061 0.0033 'International Tables Vol C Tables 4.2.6.8 and 6.1.1.4'
O O 0.0106 0.0060 'International Tables Vol C Tables 4.2.6.8 and 6.1.1.4'
Cu Cu 0.3201 1.2651 'International Tables Vol C Tables 4.2.6.8 and 6.1.1.4'
Ce Ce -0.2486 2.6331 'International Tables Vol C Tables 4.2.6.8 and 6.1.1.4'

loop_
_geom_angle_atom_site_label_1
_geom_angle_atom_site_label_2
_geom_angle_atom_site_label_3
_geom_angle
_geom_angle_site_symmetry_1
_geom_angle_site_symmetry_3
O1 Ce O2 61.03(3) . .
O1 Ce O7 72.09(3) . .
O2 Ce O7 115.07(3) . .
O1 Ce O9 71.25(3) . .
O2 Ce O9 71.50(3) . .
O7 Ce O9 131.57(3) . .
O1 Ce O10 111.19(3) . .
O2 Ce O10 115.24(3) . .
O7 Ce O10 122.39(3) . .
O9 Ce O10 49.11(3) . .
O1 Ce O6 111.67(3) . .
O2 Ce O6 163.15(3) . .
O7 Ce O6 49.12(3) . .
O9 Ce O6 122.20(3) . .
O10 Ce O6 81.35(3) . .
O1 Ce O4 118.50(3) . .
O2 Ce O4 61.84(3) . .
O7 Ce O4 156.71(3) . .
O9 Ce O4 70.99(3) . .
O10 Ce O4 75.09(3) . .
O6 Ce O4 129.37(3) . .
O1 Ce O11 137.33(3) . .
O2 Ce O11 106.30(3) . .
O7 Ce O11 79.53(3) . .
O9 Ce O11 147.65(3) . .
O10 Ce O11 110.82(3) . .
O6 Ce O11 67.93(3) . .
O4 Ce O11 79.58(3) . .
O1 Ce O12 172.58(3) . .
O2 Ce O12 125.28(3) . .
O7 Ce O12 106.10(3) . .
O9 Ce O12 106.17(3) . .
O10 Ce O12 63.36(3) . .
O6 Ce O12 63.41(3) . .
O4 Ce O12 65.98(3) . .
O11 Ce O12 47.51(3) . .
O1 Ce O3 61.70(3) . .
O2 Ce O3 117.50(3) . .
O7 Ce O3 66.75(3) . .
O9 Ce O3 68.45(3) . .
O10 Ce O3 66.40(3) . .
O6 Ce O3 64.97(3) . .
O4 Ce O3 136.29(3) . .
O11 Ce O3 132.68(3) . .
O12 Ce O3 110.90(3) . .
O1 Ce O11 84.66(3) . 2_776
O2 Ce O11 68.38(3) . 2_776
O7 Ce O11 64.84(3) . 2_776
O9 Ce O11 139.51(3) . 2_776
O10 Ce O11 163.72(3) . 2_776
O6 Ce O11 96.56(3) . 2_776
O4 Ce O11 94.39(3) . 2_776
O11 Ce O11 54.19(4) . 2_776
O12 Ce O11 101.18(3) . 2_776
O3 Ce O11 127.38(3) . 2_776
O1 Ce N3 89.51(3) . .
O2 Ce N3 139.88(3) . .
O7 Ce N3 24.85(3) . .
O9 Ce N3 127.08(3) . .
O10 Ce N3 100.02(3) . .
O6 Ce N3 24.92(3) . .
O4 Ce N3 151.64(3) . .
O11 Ce N3 76.18(3) . .
O12 Ce N3 86.67(3) . .
O3 Ce N3 59.14(3) . .
O11 Ce N3 83.26(3) 2_776 .
O2 Cu O1 79.31(4) . .
O2 Cu N1 170.85(4) . .
O1 Cu N1 91.53(4) . .
O2 Cu N2 92.00(4) . .
O1 Cu N2 171.28(4) . .
N1 Cu N2 97.15(5) . .
O2 Cu O13 90.80(4) . 2_776
O1 Cu O13 90.50(4) . 2_776
N1 Cu O13 89.40(4) . 2_776
N2 Cu O13 90.31(5) . 2_776
O2 Cu Ce 41.10(3) . .
O1 Cu Ce 41.00(3) . .
N1 Cu Ce 130.16(3) . .
N2 Cu Ce 130.85(4) . .
O13 Cu Ce 79.22(3) 2_776 .
C8 N1 C9 113.15(11) . .
C8 N1 Cu 124.44(10) . .
C9 N1 Cu 122.40(9) . .
C12 N2 C11 114.23(12) . .
C12 N2 Cu 124.29(10) . .
C11 N2 Cu 121.47(9) . .
O5 N3 O6 122.09(12) . .
O5 N3 O7 121.50(12) . .
O6 N3 O7 116.39(11) . .
O5 N3 Ce 163.93(10) . .
O6 N3 Ce 60.29(7) . .
O7 N3 Ce 58.43(6) . .
O8 N4 O9 121.76(12) . .
O8 N4 O10 121.65(12) . .
O9 N4 O10 116.58(11) . .
O8 N4 Ce 170.01(9) . .
O9 N4 Ce 58.57(7) . .
O10 N4 Ce 58.92(7) . .
O13 N5 O12 122.00(11) . .
O13 N5 O11 121.60(11) . .
O12 N5 O11 116.40(11) . .
C1 O1 Cu 128.15(8) . .
C1 O1 Ce 124.30(8) . .
Cu O1 Ce 107.33(4) . .
C14 O2 Cu 128.42(8) . .
C14 O2 Ce 123.05(8) . .
Cu O2 Ce 107.56(4) . .
C6 O3 C7 115.97(10) . .
C6 O3 Ce 116.72(8) . .
C7 O3 Ce 125.29(8) . .
C15 O4 C19 115.50(11) . .
C15 O4 Ce 117.48(8) . .
C19 O4 Ce 127.02(8) . .
N3 O6 Ce 94.79(8) . .
N3 O7 Ce 96.72(8) . .
N4 O9 Ce 96.92(8) . .
N4 O10 Ce 96.22(7) . .
N5 O11 Ce 98.35(7) . .
N5 O11 Ce 135.22(8) . 2_776
Ce O11 Ce 125.81(4) . 2_776
N5 O12 Ce 97.62(7) . .
N5 O13 Cu 127.43(9) . 2_776
O1 C1 C2 123.29(12) . .
O1 C1 C6 119.31(12) . .
C2 C1 C6 117.39(12) . .
C1 C2 C3 120.63(12) . .
C1 C2 C8 122.84(12) . .
C3 C2 C8 116.49(12) . .
C4 C3 C2 120.52(13) . .
C3 C4 C5 119.87(13) . .
C6 C5 C4 119.92(13) . .
O3 C6 C5 123.72(12) . .
O3 C6 C1 114.63(11) . .
C5 C6 C1 121.65(12) . .
N1 C8 C2 128.41(13) . .
N1 C9 C10 113.50(11) . .
C9 C10 C11 112.22(12) . .
N2 C11 C10 111.83(12) . .
N2 C12 C13 128.18(13) . .
C14 C13 C18 120.14(13) . .
C14 C13 C12 123.24(12) . .
C18 C13 C12 116.61(12) . .
O2 C14 C13 123.54(12) . .
O2 C14 C15 118.52(12) . .
C13 C14 C15 117.94(12) . .
C16 C15 O4 123.96(12) . .
C16 C15 C14 121.46(13) . .
O4 C15 C14 114.57(11) . .
C15 C16 C17 119.84(13) . .
C18 C17 C16 120.13(13) . .
C17 C18 C13 120.47(13) . .

loop_
_geom_bond_atom_site_label_1
_geom_bond_atom_site_label_2
_geom_bond_distance
_geom_bond_site_symmetry_2
Ce O1 2.4638(9) .
Ce O2 2.4718(10) .
Ce O7 2.5861(11) .
Ce O9 2.5993(10) .
Ce O10 2.6054(10) .
Ce O6 2.6273(10) .
Ce O4 2.6300(10) .
Ce O11 2.6489(10) .
Ce O12 2.6814(10) .
Ce O3 2.6824(10) .
Ce O11 2.6874(10) 2_776
Ce N3 3.0145(12) .
Cu O2 1.9556(10) .
Cu O1 1.9715(9) .
Cu N1 1.9839(12) .
Cu N2 1.9947(12) .
Cu O13 2.4236(11) 2_776
N1 C8 1.2894(18) .
N1 C9 1.4826(17) .
N2 C12 1.2904(18) .
N2 C11 1.4834(18) .
N3 O5 1.2227(16) .
N3 O6 1.2746(16) .
N3 O7 1.2755(15) .
N4 O8 1.2245(16) .
N4 O9 1.2639(15) .
N4 O10 1.2785(15) .
N5 O13 1.2276(15) .
N5 O12 1.2480(15) .
N5 O11 1.2784(14) .
O1 C1 1.3293(15) .
O2 C14 1.3311(16) .
O3 C6 1.3817(16) .
O3 C7 1.4470(16) .
O4 C15 1.3843(16) .
O4 C19 1.4510(16) .
O11 Ce 2.6874(10) 2_776
O13 Cu 2.4236(11) 2_776
C1 C2 1.4038(18) .
C1 C6 1.4170(18) .
C2 C3 1.4141(19) .
C2 C8 1.4433(19) .
C3 C4 1.375(2) .
C4 C5 1.401(2) .
C5 C6 1.3854(18) .
C9 C10 1.511(2) .
C10 C11 1.512(2) .
C12 C13 1.4380(19) .
C13 C14 1.4030(18) .
C13 C18 1.4154(19) .
C14 C15 1.4122(19) .
C15 C16 1.3826(19) .
C16 C17 1.399(2) .
C17 C18 1.372(2) .
